data_4501129
loop_
_publ_author_name
'Ye, Qiong'
'Akutagawa, Tomoyuki'
'Hoshino, Norihisa'
'Kikuchi, Takemitsu'
'Noro, Shin-ichiro'
'Xiong, Ren-Gen'
'Nakamura, Takayoshi'

_publ_section_title
;
 Polymorphs and Structural Phase Transition of [Ni(dmit)2]&#x2212;Crystals
 Induced by Flexible
 (trans-Cyclohexane-1,4-diammonium)(Benzo[18]crown-6)2Supramolecule
;
_journal_issue 9
_journal_name_full 'Crystal Growth &amp; Design'
_journal_page_first 4175
_journal_paper_doi 10.1021/cg2007556
_journal_volume 11
_journal_year 2011
_chemical_formula_moiety 'C25 H32 N Ni O6 S10'
_chemical_formula_sum 'C25 H32 N Ni O6 S10'
_chemical_formula_weight 821.83
_space_group_IT_number 2
_symmetry_cell_setting triclinic
_symmetry_Int_Tables_number 2
_symmetry_space_group_name_Hall '-P 1'
_symmetry_space_group_name_H-M 'P -1'
_atom_sites_solution_hydrogens geom
_atom_sites_solution_primary direct
_atom_sites_solution_secondary difmap
_cell_angle_alpha 82.258(3)
_cell_angle_beta 79.614(3)
_cell_angle_gamma 89.305(3)
_cell_formula_units_Z 2
_cell_length_a 10.6000(8)
_cell_length_b 12.8561(11)
_cell_length_c 12.9623(11)
_cell_measurement_reflns_used 12899
_cell_measurement_temperature 100
_cell_measurement_theta_max 27.44
_cell_measurement_theta_min 3.06
_cell_volume 1721.5(2)
_computing_cell_refinement 'RAPID AUTO'
_computing_data_collection 'RAPID AUTO (Rigaku, ????)'
_computing_data_reduction 'RAPID AUTO'
_computing_molecular_graphics 'CrystalStructure 4.0'
_computing_publication_material 'CrystalStructure 4.0 (Rigaku, 2010)'
_computing_structure_refinement 'CRYSTALS (Carruthers, et al., 1999)'
_computing_structure_solution 'SHELXS97 (Sheldrick, 2008)'
_diffrn_ambient_temperature 100
_diffrn_detector_area_resol_mean 10.000
_diffrn_measured_fraction_theta_full 0.989
_diffrn_measured_fraction_theta_max 0.989
_diffrn_measurement_device_type 'Rigaku R-AXIS RAPID'
_diffrn_measurement_method \w
_diffrn_radiation_type 'Mo K\a'
_diffrn_radiation_wavelength 0.71075
_diffrn_reflns_av_R_equivalents 0.0326
_diffrn_reflns_limit_h_max 13
_diffrn_reflns_limit_h_min -13
_diffrn_reflns_limit_k_max 16
_diffrn_reflns_limit_k_min -16
_diffrn_reflns_limit_l_max 15
_diffrn_reflns_limit_l_min -16
_diffrn_reflns_number 16845
_diffrn_reflns_theta_full 27.44
_diffrn_reflns_theta_max 27.44
_diffrn_standards_number 0
_exptl_absorpt_coefficient_mu 1.209
_exptl_absorpt_correction_T_max 0.886
_exptl_absorpt_correction_T_min 0.579
_exptl_absorpt_correction_type multi-scan
_exptl_absorpt_process_details 'ABSCOR (Rigaku, 1995)'
_exptl_crystal_colour black
_exptl_crystal_density_diffrn 1.585
_exptl_crystal_density_method 'not measured'
_exptl_crystal_description needle
_exptl_crystal_F_000 850.00
_exptl_crystal_size_max 0.400
_exptl_crystal_size_mid 0.100
_exptl_crystal_size_min 0.100
_refine_diff_density_max 1.740
_refine_diff_density_min -0.690
_refine_ls_extinction_method none
_refine_ls_goodness_of_fit_ref 1.163
_refine_ls_hydrogen_treatment constr
_refine_ls_number_parameters 429
_refine_ls_number_reflns 6518
_refine_ls_R_factor_gt 0.0403
_refine_ls_shift/su_max 0.006
_refine_ls_structure_factor_coef Fsqd
_refine_ls_weighting_details
;
    Chebychev polynomial with 3 parameters (Carruthers & Watkin, 1979)
    2753.2000    3813.5600    1130.4700
;
_refine_ls_weighting_scheme calc
_refine_ls_wR_factor_ref 0.0616
_reflns_number_gt 6256
_reflns_number_total 7784
_reflns_threshold_expression F^2^>2.0\s(F^2^)
_cod_data_source_file cg2007556_si_002.cif
_cod_data_source_block trans-benzo2-170a
_cod_original_cell_volume 1721.5(3)
_cod_database_code 4501129

loop_
_symmetry_equiv_pos_site_id
_symmetry_equiv_pos_as_xyz
1 +X,+Y,+Z
2 -X,-Y,-Z

loop_
_atom_site_label
_atom_site_type_symbol
_atom_site_fract_x
_atom_site_fract_y
_atom_site_fract_z
_atom_site_U_iso_or_equiv
_atom_site_adp_type
_atom_site_occupancy
_atom_site_symmetry_multiplicity
_atom_site_calc_flag
_atom_site_refinement_flags
Ni(1) Ni 0.23118(3) 1.10278(2) 0.53948(2) 0.01695(8) Uani 1.0 2 d .
S(1) S 0.42107(6) 1.10834(5) 0.44312(5) 0.02200(15) Uani 1.0 2 d .
S(2) S 0.59210(6) 1.29551(5) 0.33666(5) 0.02356(15) Uani 1.0 2 d .
S(3) S 0.65514(7) 1.52421(6) 0.28719(6) 0.03089(18) Uani 1.0 2 d .
S(4) S 0.40960(6) 1.44397(5) 0.42358(5) 0.02290(15) Uani 1.0 2 d .
S(5) S 0.21978(6) 1.27218(5) 0.53373(5) 0.01988(14) Uani 1.0 2 d .
S(6) S 0.03215(6) 1.09979(5) 0.61445(5) 0.02113(15) Uani 1.0 2 d .
S(7) S -0.15361(6) 0.91880(5) 0.69964(5) 0.02220(15) Uani 1.0 2 d .
S(8) S -0.22234(6) 0.69351(5) 0.76828(5) 0.02636(16) Uani 1.0 2 d .
S(9) S 0.03891(6) 0.76353(5) 0.65020(5) 0.02099(15) Uani 1.0 2 d .
S(10) S 0.24567(6) 0.93248(5) 0.56242(5) 0.02117(15) Uani 1.0 2 d .
O(1) O 0.47906(18) 0.80550(14) 0.20556(14) 0.0264(5) Uani 1.0 2 d .
O(2) O 0.28740(19) 0.67020(14) 0.33110(14) 0.0282(5) Uani 1.0 2 d .
O(3) O 0.1041(3) 0.5886(3) 0.2304(2) 0.0711(9) Uani 1.0 2 d .
O(5) O 0.29894(18) 0.78516(15) -0.09469(15) 0.0276(5) Uani 1.0 2 d .
O(6) O 0.49174(17) 0.85794(14) 0.00359(13) 0.0228(5) Uani 1.0 2 d .
O(7) O 0.0849(4) 0.6972(3) 0.0373(3) 0.0240(9) Uani 0.5000 2 d .
O(8) O 0.1018(4) 0.6100(3) 0.0188(3) 0.0298(11) Uani 0.5000 2 d .
N(1) N 0.3439(2) 0.65648(16) 0.09895(17) 0.0225(6) Uani 1.0 2 d .
C(1) C 0.4518(3) 1.24147(19) 0.41674(19) 0.0201(6) Uani 1.0 2 d .
C(2) C 0.5558(3) 1.4263(2) 0.34534(19) 0.0230(6) Uani 1.0 2 d .
C(3) C 0.3649(3) 1.31204(19) 0.45722(18) 0.0187(6) Uani 1.0 2 d .
C(4) C -0.0021(3) 0.96787(19) 0.64132(19) 0.0193(6) Uani 1.0 2 d .
C(5) C -0.1175(3) 0.78663(19) 0.70968(19) 0.0212(6) Uani 1.0 2 d .
C(6) C 0.0903(3) 0.89459(19) 0.61694(19) 0.0195(6) Uani 1.0 2 d .
C(7) C 0.7227(3) 0.8924(3) -0.0239(3) 0.0322(8) Uani 1.0 2 d .
C(8) C 0.8328(3) 0.8977(3) 0.0204(3) 0.0410(9) Uani 1.0 2 d .
C(9) C 0.8250(3) 0.8717(3) 0.1279(3) 0.0426(10) Uani 1.0 2 d .
C(10) C 0.7084(3) 0.8399(2) 0.1931(3) 0.0337(8) Uani 1.0 2 d .
C(11) C 0.5985(3) 0.83514(19) 0.1488(2) 0.0239(7) Uani 1.0 2 d .
C(12) C 0.6060(3) 0.86249(18) 0.0391(2) 0.0215(6) Uani 1.0 2 d .
C(13) C 0.4972(3) 0.8807(2) -0.10909(19) 0.0268(7) Uani 1.0 2 d .
C(14) C 0.3628(3) 0.8851(2) -0.1284(3) 0.0326(8) Uani 1.0 2 d .
C(15) C 0.1679(3) 0.7935(3) -0.1077(3) 0.0504(11) Uani 1.0 2 d .
C(16) C 0.1016(4) 0.6906(4) -0.0798(3) 0.0650(13) Uani 1.0 2 d .
C(17) C -0.0111(3) 0.6232(3) 0.0903(3) 0.0365(8) Uani 1.0 2 d .
C(18) C -0.0058(4) 0.5904(5) 0.2011(4) 0.0885(16) Uani 1.0 2 d .
C(19) C 0.1113(3) 0.5541(3) 0.3378(3) 0.0389(9) Uani 1.0 2 d .
C(20) C 0.1632(3) 0.6394(3) 0.3879(3) 0.0382(8) Uani 1.0 2 d .
C(21) C 0.3318(4) 0.7611(3) 0.3666(3) 0.0367(8) Uani 1.0 2 d .
C(22) C 0.4685(4) 0.7827(3) 0.3191(2) 0.0336(8) Uani 1.0 2 d .
C(23) C 0.3600(3) 0.49925(18) 0.0063(2) 0.0205(6) Uani 1.0 2 d .
C(24) C 0.4231(3) 0.56180(18) 0.07504(19) 0.0189(6) Uani 1.0 2 d .
C(25) C 0.5591(3) 0.59632(19) 0.0211(2) 0.0219(6) Uani 1.0 2 d .
H(1) H 0.7280 0.9105 -0.0981 0.0388 Uiso 1.0 2 calc R
H(2) H 0.9128 0.9183 -0.0233 0.0491 Uiso 1.0 2 calc R
H(3) H 0.8999 0.8752 0.1581 0.0541 Uiso 1.0 2 calc R
H(4) H 0.7032 0.8219 0.2672 0.0428 Uiso 1.0 2 calc R
H(5) H 0.5398 0.9460 -0.1353 0.0323 Uiso 1.0 2 calc R
H(6) H 0.5418 0.8267 -0.1434 0.0322 Uiso 1.0 2 calc R
H(7) H 0.3631 0.9042 -0.2018 0.0414 Uiso 1.0 2 calc R
H(8) H 0.3178 0.9362 -0.0900 0.0411 Uiso 1.0 2 calc R
H(9) H 0.1248 0.8403 -0.0628 0.0672 Uiso 1.0 2 calc R
H(10) H 0.1658 0.8201 -0.1793 0.0670 Uiso 1.0 2 calc R
H(11) H 0.1506 0.6413 -0.1182 0.0762 Uiso 1.0 2 calc R
H(12) H 0.0181 0.6946 -0.0969 0.0762 Uiso 1.0 2 calc R
H(13) H -0.0709 0.6787 0.0872 0.0442 Uiso 1.0 2 calc R
H(14) H -0.0412 0.5652 0.0628 0.0443 Uiso 1.0 2 calc R
H(15) H -0.0403 0.5211 0.2183 0.1015 Uiso 1.0 2 calc R
H(16) H -0.0590 0.6362 0.2411 0.1015 Uiso 1.0 2 calc R
H(17) H 0.0285 0.5324 0.3756 0.0441 Uiso 1.0 2 calc R
H(18) H 0.1681 0.4965 0.3405 0.0440 Uiso 1.0 2 calc R
H(19) H 0.1678 0.6148 0.4596 0.0426 Uiso 1.0 2 calc R
H(20) H 0.1076 0.6978 0.3851 0.0426 Uiso 1.0 2 calc R
H(21) H 0.2824 0.8196 0.3453 0.0434 Uiso 1.0 2 calc R
H(22) H 0.3217 0.7501 0.4416 0.0434 Uiso 1.0 2 calc R
H(23) H 0.5173 0.7224 0.3361 0.0408 Uiso 1.0 2 calc R
H(24) H 0.4996 0.8409 0.3456 0.0411 Uiso 1.0 2 calc R
H(25) H 0.3731 0.7140 0.0462 0.0281 Uiso 1.0 2 calc R
H(26) H 0.3526 0.6735 0.1664 0.0281 Uiso 1.0 2 calc R
H(27) H 0.2563 0.6420 0.0987 0.0281 Uiso 1.0 2 calc R
H(28) H 0.2767 0.4764 0.0419 0.0242 Uiso 1.0 2 calc R
H(29) H 0.3536 0.5431 -0.0577 0.0242 Uiso 1.0 2 calc R
H(30) H 0.5552 0.6414 -0.0425 0.0260 Uiso 1.0 2 calc R
H(31) H 0.5976 0.6329 0.0667 0.0263 Uiso 1.0 2 calc R
H(32) H 0.4271 0.5185 0.1398 0.0223 Uiso 1.0 2 calc R

loop_
_atom_site_aniso_label
_atom_site_aniso_U_11
_atom_site_aniso_U_22
_atom_site_aniso_U_33
_atom_site_aniso_U_12
_atom_site_aniso_U_13
_atom_site_aniso_U_23
Ni(1) 0.01453(14) 0.01625(14) 0.01984(15) 0.00161(11) -0.00329(11) -0.00142(11)
S(1) 0.0166(3) 0.0192(3) 0.0291(4) 0.0020(3) -0.0006(3) -0.0043(3)
S(2) 0.0181(3) 0.0247(3) 0.0256(3) -0.0002(3) 0.0017(3) -0.0028(3)
S(3) 0.0268(4) 0.0290(4) 0.0326(4) -0.0083(3) 0.0022(3) 0.0016(3)
S(4) 0.0195(3) 0.0186(3) 0.0286(4) -0.0002(3) -0.0009(3) -0.0005(3)
S(5) 0.0167(3) 0.0176(3) 0.0238(3) 0.0014(2) -0.0007(3) -0.0012(3)
S(6) 0.0172(3) 0.0177(3) 0.0265(3) 0.0028(3) -0.0006(3) -0.0005(3)
S(7) 0.0185(3) 0.0213(3) 0.0240(3) 0.0006(3) 0.0007(3) 0.0009(3)
S(8) 0.0278(4) 0.0229(3) 0.0252(4) -0.0053(3) -0.0001(3) 0.0020(3)
S(9) 0.0211(3) 0.0172(3) 0.0236(3) 0.0013(3) -0.0031(3) -0.0002(3)
S(10) 0.0154(3) 0.0179(3) 0.0292(4) 0.0021(3) -0.0022(3) -0.0024(3)
O(1) 0.0344(11) 0.0277(10) 0.0180(9) -0.0037(8) -0.0091(8) -0.0000(8)
O(2) 0.0359(11) 0.0209(9) 0.0245(10) 0.0027(8) 0.0043(8) -0.0046(8)
O(3) 0.0264(12) 0.138(3) 0.0363(13) -0.0214(15) -0.0088(10) 0.0373(16)
O(5) 0.0272(10) 0.0327(10) 0.0271(10) 0.0099(8) -0.0128(8) -0.0094(8)
O(6) 0.0262(9) 0.0255(9) 0.0177(9) 0.0004(8) -0.0070(7) -0.0019(7)
O(7) 0.0206(18) 0.0271(19) 0.0239(18) -0.0038(15) -0.0042(15) -0.0012(15)
O(8) 0.027(2) 0.030(2) 0.033(2) 0.0066(16) -0.0092(16) -0.0029(17)
N(1) 0.0246(11) 0.0212(11) 0.0222(11) 0.0032(9) -0.0040(9) -0.0053(9)
C(1) 0.0176(11) 0.0226(12) 0.0203(12) 0.0021(10) -0.0051(9) -0.0014(10)
C(2) 0.0212(12) 0.0267(13) 0.0197(12) -0.0019(10) -0.0027(10) 0.0002(10)
C(3) 0.0177(11) 0.0207(12) 0.0177(11) 0.0007(9) -0.0046(9) -0.0013(9)
C(4) 0.0180(12) 0.0217(12) 0.0178(12) 0.0015(10) -0.0039(9) 0.0000(9)
C(5) 0.0226(12) 0.0232(12) 0.0167(12) -0.0012(10) -0.0031(10) 0.0010(9)
C(6) 0.0192(12) 0.0207(12) 0.0174(11) 0.0019(10) -0.0031(9) 0.0012(9)
C(7) 0.0306(15) 0.0330(15) 0.0332(16) 0.0050(12) -0.0010(12) -0.0123(12)
C(8) 0.0216(14) 0.0383(17) 0.063(3) 0.0049(12) 0.0007(14) -0.0178(16)
C(9) 0.0309(16) 0.0349(17) 0.070(3) 0.0117(13) -0.0257(16) -0.0123(16)
C(10) 0.0392(17) 0.0249(14) 0.0428(17) 0.0065(12) -0.0244(14) -0.0029(12)
C(11) 0.0299(14) 0.0165(12) 0.0265(13) 0.0015(10) -0.0086(11) -0.0025(10)
C(12) 0.0231(13) 0.0172(12) 0.0252(13) 0.0024(10) -0.0056(10) -0.0053(10)
C(13) 0.0436(16) 0.0220(13) 0.0153(12) 0.0043(11) -0.0081(11) -0.0011(10)
C(14) 0.0503(18) 0.0242(14) 0.0288(15) 0.0129(13) -0.0200(13) -0.0068(11)
C(15) 0.0353(17) 0.072(3) 0.061(3) 0.0292(17) -0.0317(17) -0.039(2)
C(16) 0.0258(17) 0.132(4) 0.0326(18) -0.017(2) -0.0140(14) 0.018(3)
C(17) 0.0222(14) 0.0436(18) 0.0432(18) -0.0024(13) -0.0101(13) 0.0015(14)
C(18) 0.0257(18) 0.184(6) 0.043(3) -0.034(3) -0.0077(16) 0.033(3)
C(19) 0.0283(15) 0.0511(19) 0.0306(16) -0.0032(14) -0.0006(12) 0.0127(14)
C(20) 0.0426(18) 0.0311(16) 0.0326(16) 0.0128(13) 0.0106(13) 0.0007(12)
C(21) 0.062(2) 0.0244(14) 0.0219(14) 0.0037(14) -0.0001(13) -0.0074(11)
C(22) 0.0556(19) 0.0279(14) 0.0192(13) -0.0039(13) -0.0114(13) -0.0028(11)
C(23) 0.0175(12) 0.0198(12) 0.0232(12) -0.0008(9) -0.0015(10) -0.0028(10)
C(24) 0.0196(12) 0.0175(11) 0.0188(11) -0.0003(9) -0.0015(9) -0.0015(9)
C(25) 0.0192(12) 0.0216(12) 0.0245(13) -0.0004(10) -0.0019(10) -0.0040(10)

loop_
_atom_type_symbol
_atom_type_description
_atom_type_scat_dispersion_real
_atom_type_scat_dispersion_imag
_atom_type_scat_source
C C 0.0033 0.0016
;
International Tables for Crystallography
(1992, Vol. C, Tables 4.2.6.8 and 6.1.1.4)
;
H H 0.0000 0.0000
;
International Tables for Crystallography
(1992, Vol. C, Table 6.1.1.4)
;
O O 0.0106 0.0060
;
International Tables for Crystallography
(1992, Vol. C, Tables 4.2.6.8 and 6.1.1.4)
;
N N 0.0061 0.0033
;
International Tables for Crystallography
(1992, Vol. C, Tables 4.2.6.8 and 6.1.1.4)
;
Ni Ni 0.3393 1.1124
;
International Tables for Crystallography
(1992, Vol. C, Tables 4.2.6.8 and 6.1.1.4)
;
S S 0.1246 0.1234
;
International Tables for Crystallography
(1992, Vol. C, Tables 4.2.6.8 and 6.1.1.4)
;

loop_
_geom_angle_atom_site_label_1
_geom_angle_atom_site_label_2
_geom_angle_atom_site_label_3
_geom_angle
_geom_angle_publ_flag
_geom_angle_site_symmetry_1
_geom_angle_site_symmetry_3
S(1) Ni(1) S(5) 93.76(3) yes . .
S(1) Ni(1) S(6) 171.85(3) yes . .
S(1) Ni(1) S(10) 87.90(3) yes . .
S(5) Ni(1) S(6) 85.89(3) yes . .
S(5) Ni(1) S(10) 173.94(3) yes . .
S(6) Ni(1) S(10) 93.29(3) yes . .
Ni(1) S(1) C(1) 101.74(9) yes . .
C(1) S(2) C(2) 97.30(12) yes . .
C(2) S(4) C(3) 97.59(12) yes . .
Ni(1) S(5) C(3) 101.60(9) yes . .
Ni(1) S(6) C(4) 102.38(9) yes . .
C(4) S(7) C(5) 97.98(12) yes . .
C(5) S(9) C(6) 97.65(12) yes . .
Ni(1) S(10) C(6) 101.87(9) yes . .
C(11) O(1) C(22) 116.5(3) yes . .
C(20) O(2) C(21) 110.8(3) yes . .
C(18) O(3) C(19) 119.3(3) yes . .
C(14) O(5) C(15) 109.8(3) yes . .
C(12) O(6) C(13) 116.63(19) yes . .
O(8) O(7) C(16) 68.1(4) yes . .
O(8) O(7) C(17) 64.4(3) yes . .
C(16) O(7) C(17) 107.8(4) yes . .
O(7) O(8) C(16) 66.1(3) yes . .
O(7) O(8) C(17) 66.0(3) yes . .
C(16) O(8) C(17) 107.5(3) yes . .
S(1) C(1) S(2) 123.02(15) yes . .
S(1) C(1) C(3) 121.20(18) yes . .
S(2) C(1) C(3) 115.78(18) yes . .
S(2) C(2) S(3) 122.94(15) yes . .
S(2) C(2) S(4) 113.47(14) yes . .
S(3) C(2) S(4) 123.56(16) yes . .
S(4) C(3) S(5) 122.43(14) yes . .
S(4) C(3) C(1) 115.86(17) yes . .
S(5) C(3) C(1) 121.70(19) yes . .
S(6) C(4) S(7) 122.53(15) yes . .
S(6) C(4) C(6) 121.34(18) yes . .
S(7) C(4) C(6) 116.13(19) yes . .
S(7) C(5) S(8) 123.02(15) yes . .
S(7) C(5) S(9) 112.69(13) yes . .
S(8) C(5) S(9) 124.29(15) yes . .
S(9) C(6) S(10) 123.78(15) yes . .
S(9) C(6) C(4) 115.28(18) yes . .
S(10) C(6) C(4) 120.89(19) yes . .
C(8) C(7) C(12) 120.7(3) yes . .
C(7) C(8) C(9) 119.6(3) yes . .
C(8) C(9) C(10) 120.7(4) yes . .
C(9) C(10) C(11) 119.6(3) yes . .
O(1) C(11) C(10) 124.4(3) yes . .
O(1) C(11) C(12) 115.9(3) yes . .
C(10) C(11) C(12) 119.7(3) yes . .
O(6) C(12) C(7) 125.1(3) yes . .
O(6) C(12) C(11) 115.3(2) yes . .
C(7) C(12) C(11) 119.7(3) yes . .
O(6) C(13) C(14) 107.5(2) yes . .
O(5) C(14) C(13) 111.1(3) yes . .
O(5) C(15) C(16) 111.2(3) yes . .
O(7) C(16) O(8) 45.7(3) yes . .
O(7) C(16) C(15) 92.3(4) yes . .
O(8) C(16) C(15) 128.2(4) yes . .
O(7) C(17) O(8) 49.7(3) yes . .
O(7) C(17) C(18) 114.5(4) yes . .
O(8) C(17) C(18) 115.6(3) yes . .
O(3) C(18) C(17) 118.6(3) yes . .
O(3) C(19) C(20) 111.2(3) yes . .
O(2) C(20) C(19) 109.3(3) yes . .
O(2) C(21) C(22) 110.3(3) yes . .
O(1) C(22) C(21) 108.5(3) yes . .
C(24) C(23) C(25) 110.7(2) yes . 2_665
N(1) C(24) C(23) 109.9(2) yes . .
N(1) C(24) C(25) 109.83(19) yes . .
C(23) C(24) C(25) 111.2(2) yes . .
C(23) C(25) C(24) 110.4(2) yes 2_665 .
C(24) N(1) H(25) 108.958 no . .
C(24) N(1) H(26) 109.788 no . .
C(24) N(1) H(27) 109.661 no . .
H(25) N(1) H(26) 109.469 no . .
H(25) N(1) H(27) 109.478 no . .
H(26) N(1) H(27) 109.471 no . .
C(8) C(7) H(1) 119.584 no . .
C(12) C(7) H(1) 119.754 no . .
C(7) C(8) H(2) 120.304 no . .
C(9) C(8) H(2) 120.092 no . .
C(8) C(9) H(3) 119.596 no . .
C(10) C(9) H(3) 119.661 no . .
C(9) C(10) H(4) 120.646 no . .
C(11) C(10) H(4) 119.729 no . .
O(6) C(13) H(5) 110.023 no . .
O(6) C(13) H(6) 109.838 no . .
C(14) C(13) H(5) 110.248 no . .
C(14) C(13) H(6) 109.704 no . .
H(5) C(13) H(6) 109.467 no . .
O(5) C(14) H(7) 108.805 no . .
O(5) C(14) H(8) 109.118 no . .
C(13) C(14) H(7) 109.555 no . .
C(13) C(14) H(8) 108.805 no . .
H(7) C(14) H(8) 109.460 no . .
O(5) C(15) H(9) 109.551 no . .
O(5) C(15) H(10) 108.462 no . .
C(16) C(15) H(9) 108.353 no . .
C(16) C(15) H(10) 109.842 no . .
H(9) C(15) H(10) 109.459 no . .
O(7) C(16) H(11) 127.670 no . .
O(7) C(16) H(12) 106.336 no . .
O(8) C(16) H(11) 86.253 no . .
O(8) C(16) H(12) 109.737 no . .
C(15) C(16) H(11) 108.580 no . .
C(15) C(16) H(12) 110.903 no . .
H(11) C(16) H(12) 109.463 no . .
O(7) C(17) H(13) 87.306 no . .
O(7) C(17) H(14) 126.759 no . .
O(8) C(17) H(13) 128.198 no . .
O(8) C(17) H(14) 83.899 no . .
C(18) C(17) H(13) 107.409 no . .
C(18) C(17) H(14) 107.913 no . .
H(13) C(17) H(14) 109.463 no . .
O(3) C(18) H(15) 107.001 no . .
O(3) C(18) H(16) 107.482 no . .
C(17) C(18) H(15) 106.743 no . .
C(17) C(18) H(16) 107.347 no . .
H(15) C(18) H(16) 109.453 no . .
O(3) C(19) H(17) 109.388 no . .
O(3) C(19) H(18) 108.611 no . .
C(20) C(19) H(17) 110.088 no . .
C(20) C(19) H(18) 108.006 no . .
H(17) C(19) H(18) 109.463 no . .
O(2) C(20) H(19) 109.742 no . .
O(2) C(20) H(20) 109.503 no . .
C(19) C(20) H(19) 110.008 no . .
C(19) C(20) H(20) 108.784 no . .
H(19) C(20) H(20) 109.461 no . .
O(2) C(21) H(21) 108.904 no . .
O(2) C(21) H(22) 109.255 no . .
C(22) C(21) H(21) 108.875 no . .
C(22) C(21) H(22) 110.007 no . .
H(21) C(21) H(22) 109.463 no . .
O(1) C(22) H(23) 109.772 no . .
O(1) C(22) H(24) 109.703 no . .
C(21) C(22) H(23) 108.998 no . .
C(21) C(22) H(24) 110.422 no . .
H(23) C(22) H(24) 109.458 no . .
C(24) C(23) H(28) 110.120 no . .
C(24) C(23) H(29) 108.599 no . .
C(25) C(23) H(28) 109.442 no 2_665 .
C(25) C(23) H(29) 108.487 no 2_665 .
H(28) C(23) H(29) 109.459 no . .
N(1) C(24) H(32) 108.622 no . .
C(23) C(24) H(32) 108.467 no . .
C(25) C(24) H(32) 108.749 no . .
C(23) C(25) H(30) 108.566 no 2_665 .
C(23) C(25) H(31) 109.825 no 2_665 .
C(24) C(25) H(30) 108.943 no . .
C(24) C(25) H(31) 109.641 no . .
H(30) C(25) H(31) 109.457 no . .

loop_
_geom_bond_atom_site_label_1
_geom_bond_atom_site_label_2
_geom_bond_distance
_geom_bond_publ_flag
_geom_bond_site_symmetry_2
Ni(1) S(1) 2.1656(7) yes .
Ni(1) S(5) 2.1717(8) yes .
Ni(1) S(6) 2.1563(7) yes .
Ni(1) S(10) 2.1768(7) yes .
S(1) C(1) 1.723(3) yes .
S(2) C(1) 1.745(3) yes .
S(2) C(2) 1.735(3) yes .
S(3) C(2) 1.658(3) yes .
S(4) C(2) 1.723(3) yes .
S(4) C(3) 1.743(3) yes .
S(5) C(3) 1.716(3) yes .
S(6) C(4) 1.714(3) yes .
S(7) C(4) 1.734(3) yes .
S(7) C(5) 1.730(3) yes .
S(8) C(5) 1.652(3) yes .
S(9) C(5) 1.738(3) yes .
S(9) C(6) 1.750(3) yes .
S(10) C(6) 1.719(3) yes .
O(1) C(11) 1.375(3) yes .
O(1) C(22) 1.445(4) yes .
O(2) C(20) 1.420(4) yes .
O(2) C(21) 1.426(4) yes .
O(3) C(18) 1.287(5) yes .
O(3) C(19) 1.418(4) yes .
O(5) C(14) 1.436(4) yes .
O(5) C(15) 1.430(4) yes .
O(6) C(12) 1.376(4) yes .
O(6) C(13) 1.441(3) yes .
O(7) O(8) 1.183(6) yes .
O(7) C(16) 1.510(6) yes .
O(7) C(17) 1.418(5) yes .
O(8) C(16) 1.533(6) yes .
O(8) C(17) 1.399(5) yes .
N(1) C(24) 1.505(4) yes .
C(1) C(3) 1.372(4) yes .
C(4) C(6) 1.376(4) yes .
C(7) C(8) 1.398(5) yes .
C(7) C(12) 1.381(4) yes .
C(8) C(9) 1.375(6) yes .
C(9) C(10) 1.397(5) yes .
C(10) C(11) 1.394(5) yes .
C(11) C(12) 1.406(4) yes .
C(13) C(14) 1.489(5) yes .
C(15) C(16) 1.475(7) yes .
C(17) C(18) 1.453(6) yes .
C(19) C(20) 1.504(5) yes .
C(21) C(22) 1.483(5) yes .
C(23) C(24) 1.520(4) yes .
C(23) C(25) 1.534(4) yes 2_665
C(24) C(25) 1.527(4) yes .
N(1) H(25) 0.950 no .
N(1) H(26) 0.950 no .
N(1) H(27) 0.950 no .
C(7) H(1) 0.950 no .
C(8) H(2) 0.950 no .
C(9) H(3) 0.950 no .
C(10) H(4) 0.950 no .
C(13) H(5) 0.950 no .
C(13) H(6) 0.950 no .
C(14) H(7) 0.950 no .
C(14) H(8) 0.950 no .
C(15) H(9) 0.950 no .
C(15) H(10) 0.950 no .
C(16) H(11) 0.950 no .
C(16) H(12) 0.950 no .
C(17) H(13) 0.950 no .
C(17) H(14) 0.950 no .
C(18) H(15) 0.950 no .
C(18) H(16) 0.950 no .
C(19) H(17) 0.950 no .
C(19) H(18) 0.950 no .
C(20) H(19) 0.950 no .
C(20) H(20) 0.950 no .
C(21) H(21) 0.950 no .
C(21) H(22) 0.950 no .
C(22) H(23) 0.950 no .
C(22) H(24) 0.950 no .
C(23) H(28) 0.950 no .
C(23) H(29) 0.950 no .
C(24) H(32) 0.950 no .
C(25) H(30) 0.950 no .
C(25) H(31) 0.950 no .

loop_
_geom_contact_atom_site_label_1
_geom_contact_atom_site_label_2
_geom_contact_distance
_geom_contact_publ_flag
_geom_contact_site_symmetry_2
O(1) O(2) 2.816(3) no .
O(1) O(6) 2.594(3) no .
O(2) O(3) 2.813(4) no .
O(3) O(7) 2.738(5) no .
O(3) O(8) 2.724(5) no .
O(5) O(6) 2.825(3) no .
O(5) O(7) 2.737(4) no .
O(5) O(8) 3.117(4) no .
C(7) C(10) 2.780(5) no .
C(7) C(13) 2.821(5) no .
C(8) C(11) 2.789(4) no .
C(9) C(12) 2.781(5) no .
C(10) C(22) 2.810(5) no .
C(15) C(17) 3.436(5) no .
C(18) C(20) 3.387(6) no .
C(23) C(23) 2.943(4) no 2_665
C(24) C(24) 2.931(4) no 2_665
C(25) C(25) 2.949(4) no 2_665
Ni(1) S(7) 3.3936(8) no 2_576
S(1) S(1) 3.5219(10) no 2_676
S(1) S(10) 3.5543(10) no 2_676
S(2) S(10) 3.5938(10) no 2_676
S(2) O(5) 3.433(2) no 2_675
S(4) S(4) 3.4465(11) no 2_686
S(4) O(2) 3.332(2) no 1_565
S(6) C(6) 3.468(3) no 2_576
S(7) Ni(1) 3.3936(8) no 2_576
S(7) C(7) 3.558(3) no 1_456
S(8) C(3) 3.533(3) no 2_576
S(10) S(1) 3.5543(10) no 2_676
S(10) S(2) 3.5938(10) no 2_676
S(10) C(21) 3.572(3) no .
O(1) N(1) 3.021(3) no .
O(2) S(4) 3.332(2) no 1_545
O(2) N(1) 2.989(3) no .
O(3) N(1) 2.867(3) no .
O(5) S(2) 3.433(2) no 2_675
O(5) N(1) 2.925(3) no .
O(6) N(1) 3.038(3) no .
O(6) C(25) 3.416(3) no .
O(7) N(1) 3.015(5) no .
O(8) N(1) 3.031(5) no .
O(8) C(23) 3.058(5) no .
N(1) O(1) 3.021(3) no .
N(1) O(2) 2.989(3) no .
N(1) O(3) 2.867(3) no .
N(1) O(5) 2.925(3) no .
N(1) O(6) 3.038(3) no .
N(1) O(7) 3.015(5) no .
N(1) O(8) 3.031(5) no .
C(3) S(8) 3.533(3) no 2_576
C(6) S(6) 3.468(3) no 2_576
C(7) S(7) 3.558(3) no 1_654
C(11) C(14) 3.594(4) no 2_675
C(12) C(25) 3.508(4) no .
C(14) C(11) 3.594(4) no 2_675
C(21) S(10) 3.572(3) no .
C(23) O(8) 3.058(5) no .
C(25) O(6) 3.416(3) no .
C(25) C(12) 3.508(4) no .
O(1) H(4) 2.6592 no .
O(1) H(21) 2.5258 no .
O(1) H(22) 3.2016 no .
O(2) H(17) 3.2052 no .
O(2) H(18) 2.5580 no .
O(2) H(23) 2.5499 no .
O(2) H(24) 3.2082 no .
O(3) H(13) 2.9724 no .
O(3) H(14) 2.9285 no .
O(3) H(19) 3.2238 no .
O(3) H(20) 2.6044 no .
O(5) H(5) 3.2286 no .
O(5) H(6) 2.5823 no .
O(5) H(11) 2.5267 no .
O(5) H(12) 3.2161 no .
O(6) H(1) 2.6604 no .
O(6) H(7) 3.1887 no .
O(6) H(8) 2.5129 no .
O(7) H(9) 2.1033 no .
O(7) H(10) 3.0138 no .
O(7) H(15) 3.1480 no .
O(7) H(16) 2.8175 no .
O(8) H(9) 3.0044 no .
O(8) H(10) 3.4489 no .
O(8) H(15) 2.8465 no .
O(8) H(16) 3.1305 no .
N(1) H(28) 2.6652 no .
N(1) H(29) 2.6418 no .
N(1) H(30) 2.6503 no .
N(1) H(31) 2.6661 no .
C(7) H(3) 3.2546 no .
C(7) H(5) 2.6498 no .
C(7) H(6) 2.8717 no .
C(8) H(4) 3.2677 no .
C(9) H(1) 3.2513 no .
C(10) H(2) 3.2674 no .
C(10) H(23) 2.7907 no .
C(10) H(24) 2.6905 no .
C(11) H(1) 3.2681 no .
C(11) H(3) 3.2687 no .
C(11) H(23) 2.6584 no .
C(11) H(24) 2.5880 no .
C(12) H(2) 3.2703 no .
C(12) H(4) 3.2785 no .
C(12) H(5) 2.5798 no .
C(12) H(6) 2.6741 no .
C(13) H(1) 2.5132 no .
C(14) H(9) 2.5599 no .
C(14) H(10) 2.4867 no .
C(15) H(7) 2.5471 no .
C(15) H(8) 2.5015 no .
C(15) H(13) 3.4275 no .
C(16) H(13) 2.5587 no .
C(16) H(14) 2.5609 no .
C(17) H(9) 3.3733 no .
C(17) H(11) 2.9093 no .
C(17) H(12) 2.4418 no .
C(18) H(17) 2.3743 no .
C(18) H(18) 2.9461 no .
C(18) H(20) 3.3167 no .
C(19) H(15) 2.5011 no .
C(19) H(16) 2.5217 no .
C(20) H(16) 3.2883 no .
C(20) H(21) 2.5959 no .
C(20) H(22) 2.4649 no .
C(21) H(19) 2.5934 no .
C(21) H(20) 2.4814 no .
C(22) H(4) 2.4960 no .
C(23) H(25) 2.8863 no .
C(23) H(26) 3.2443 no .
C(23) H(27) 2.4663 no .
C(23) H(29) 3.2477 no 2_665
C(23) H(30) 2.7078 no .
C(23) H(31) 3.3301 no .
C(23) H(32) 2.7006 no 2_665
C(24) H(28) 3.3303 no 2_665
C(24) H(29) 2.6984 no 2_665
C(24) H(30) 2.7024 no 2_665
C(24) H(31) 3.3298 no 2_665
C(24) H(32) 3.2378 no 2_665
C(25) H(25) 2.4719 no .
C(25) H(26) 2.8786 no .
C(25) H(27) 3.2575 no .
C(25) H(28) 3.3350 no .
C(25) H(29) 2.6994 no .
C(25) H(30) 3.2602 no 2_665
C(25) H(32) 2.6960 no 2_665
H(1) H(2) 2.3460 no .
H(1) H(5) 2.1642 no .
H(1) H(6) 2.4574 no .
H(2) H(3) 2.3210 no .
H(3) H(4) 2.3515 no .
H(4) H(23) 2.3315 no .
H(4) H(24) 2.2392 no .
H(5) H(7) 2.2969 no .
H(5) H(8) 2.3214 no .
H(6) H(7) 2.3295 no .
H(6) H(8) 2.7727 no .
H(7) H(9) 2.8834 no .
H(7) H(10) 2.3187 no .
H(8) H(9) 2.3483 no .
H(8) H(10) 2.7133 no .
H(9) H(11) 2.7475 no .
H(9) H(12) 2.3323 no .
H(9) H(13) 3.1562 no .
H(10) H(11) 2.3261 no .
H(10) H(12) 2.2778 no .
H(11) H(13) 3.3011 no .
H(11) H(14) 2.8820 no .
H(12) H(13) 2.3858 no .
H(12) H(14) 2.4657 no .
H(13) H(15) 2.5194 no .
H(13) H(16) 2.0211 no .
H(14) H(15) 2.0198 no .
H(14) H(16) 2.5721 no .
H(15) H(17) 2.3086 no .
H(15) H(18) 2.9327 no .
H(16) H(17) 2.3678 no .
H(16) H(18) 3.3277 no .
H(16) H(20) 2.9752 no .
H(17) H(19) 2.3272 no .
H(17) H(20) 2.3219 no .
H(18) H(19) 2.3081 no .
H(18) H(20) 2.7707 no .
H(19) H(21) 2.9962 no .
H(19) H(22) 2.3587 no .
H(20) H(21) 2.3785 no .
H(20) H(22) 2.6284 no .
H(21) H(23) 2.7628 no .
H(21) H(24) 2.3223 no .
H(22) H(23) 2.3203 no .
H(22) H(24) 2.2982 no .
H(25) H(28) 3.2434 no .
H(25) H(29) 2.7563 no .
H(25) H(30) 2.3163 no .
H(25) H(31) 2.6289 no .
H(25) H(32) 2.7398 no .
H(26) H(28) 3.3602 no .
H(26) H(29) 3.5431 no .
H(26) H(30) 3.2096 no .
H(26) H(31) 2.7612 no .
H(26) H(32) 2.1819 no .
H(27) H(28) 2.3398 no .
H(27) H(29) 2.5889 no .
H(27) H(30) 3.3623 no .
H(27) H(31) 3.5690 no .
H(27) H(32) 2.4766 no .
H(28) H(30) 3.5746 no .
H(28) H(30) 2.3250 no 2_665
H(28) H(31) 2.3548 no 2_665
H(28) H(32) 2.3194 no .
H(28) H(32) 3.5651 no 2_665
H(29) H(30) 2.5473 no .
H(29) H(30) 2.7953 no 2_665
H(29) H(31) 3.5640 no .
H(29) H(31) 2.3278 no 2_665
H(29) H(32) 2.7849 no .
H(29) H(32) 2.5401 no 2_665
H(30) H(32) 2.7959 no .
H(30) H(32) 2.5409 no 2_665
H(31) H(32) 2.3234 no .
H(31) H(32) 3.5627 no 2_665
Ni(1) H(4) 2.9993 no 2_676
Ni(1) H(24) 3.5726 no 2_676
S(1) H(7) 3.5482 no 2_675
S(1) H(24) 3.1560 no 2_676
S(2) H(7) 3.2789 no 2_675
S(2) H(10) 3.4335 no 2_675
S(2) H(11) 3.5733 no 2_675
S(2) H(22) 3.1498 no 2_676
S(3) H(15) 3.1918 no 1_665
S(3) H(16) 3.2913 no 1_665
S(3) H(23) 3.0068 no 1_565
S(3) H(29) 3.2248 no 2_675
S(3) H(31) 3.1659 no 1_565
S(3) H(32) 3.3475 no 1_565
S(4) H(18) 2.9877 no 1_565
S(4) H(19) 3.3648 no 1_565
S(5) H(4) 2.9463 no 2_676
S(5) H(16) 3.4489 no 2_576
S(5) H(20) 3.4721 no 2_576
S(5) H(23) 3.5141 no 2_676
S(6) H(3) 3.2162 no 2_676
S(6) H(20) 2.9780 no 2_576
S(6) H(21) 3.4492 no 2_576
S(7) H(1) 2.6831 no 1_456
S(7) H(5) 3.5952 no 1_456
S(8) H(1) 3.4633 no 1_456
S(8) H(6) 3.1438 no 1_456
S(8) H(12) 3.3408 no 1_556
S(8) H(18) 2.9811 no 2_566
S(8) H(28) 3.0378 no 2_566
S(8) H(30) 3.0873 no 1_456
S(8) H(32) 3.4492 no 2_566
S(9) H(10) 2.9578 no 1_556
S(9) H(11) 3.5845 no 1_556
S(9) H(12) 3.2464 no 1_556
S(9) H(19) 3.4085 no .
S(9) H(20) 3.5939 no .
S(10) H(7) 3.4754 no 1_556
S(10) H(10) 3.4228 no 1_556
S(10) H(21) 3.2965 no .
S(10) H(22) 3.0152 no .
O(1) H(5) 3.2159 no 2_675
O(1) H(25) 2.9036 no .
O(1) H(26) 2.3378 no .
O(1) H(31) 3.1520 no .
O(2) H(26) 2.1168 no .
O(2) H(27) 3.1577 no .
O(2) H(32) 3.4717 no .
O(3) H(26) 2.8035 no .
O(3) H(27) 2.1699 no .
O(3) H(28) 3.2661 no .
O(3) H(32) 3.5599 no .
O(5) H(25) 2.2009 no .
O(5) H(27) 2.8708 no .
O(5) H(29) 3.1476 no .
O(5) H(30) 3.3847 no .
O(6) H(5) 3.2114 no 2_675
O(6) H(25) 2.2002 no .
O(6) H(26) 3.1410 no .
O(6) H(30) 2.9693 no .
O(6) H(31) 3.1487 no .
O(7) H(2) 3.4371 no 1_455
O(7) H(3) 3.3590 no 1_455
O(7) H(25) 3.0894 no .
O(7) H(26) 3.5357 no .
O(7) H(27) 2.1849 no .
O(7) H(28) 3.4716 no .
O(7) H(29) 3.5796 no .
O(8) H(14) 2.7432 no 2_565
O(8) H(25) 3.2828 no .
O(8) H(27) 2.1602 no .
O(8) H(28) 2.5416 no .
O(8) H(29) 2.8405 no .
C(1) H(22) 3.2859 no 2_676
C(1) H(23) 3.3715 no 2_676
C(1) H(24) 3.2494 no 2_676
C(2) H(32) 3.2842 no 1_565
C(3) H(18) 3.5090 no 1_565
C(3) H(23) 3.1313 no 2_676
C(3) H(24) 3.5167 no 2_676
C(4) H(10) 3.5215 no 1_556
C(5) H(1) 3.3102 no 1_456
C(5) H(12) 3.1952 no 1_556
C(6) H(10) 2.9316 no 1_556
C(7) H(8) 2.8010 no 2_675
C(7) H(31) 3.5722 no .
C(8) H(8) 2.7999 no 2_675
C(8) H(9) 3.2001 no 1_655
C(8) H(9) 3.5313 no 2_675
C(8) H(12) 3.5858 no 1_655
C(8) H(13) 3.0514 no 1_655
C(9) H(8) 2.9130 no 2_675
C(9) H(13) 2.7797 no 1_655
C(9) H(16) 3.4914 no 1_655
C(10) H(7) 3.3799 no 2_675
C(10) H(8) 3.0381 no 2_675
C(10) H(13) 3.3375 no 1_655
C(11) H(5) 3.1554 no 2_675
C(11) H(7) 3.5532 no 2_675
C(11) H(8) 3.0377 no 2_675
C(11) H(25) 3.4189 no .
C(11) H(26) 3.3090 no .
C(11) H(31) 2.9396 no .
C(12) H(5) 3.1697 no 2_675
C(12) H(8) 2.9136 no 2_675
C(12) H(25) 3.1193 no .
C(12) H(30) 3.2466 no .
C(12) H(31) 2.9256 no .
C(13) H(25) 2.8854 no .
C(13) H(30) 3.1644 no .
C(14) H(25) 2.9524 no .
C(15) H(2) 3.2228 no 1_455
C(15) H(25) 3.2738 no .
C(15) H(27) 3.3581 no .
C(16) H(14) 3.3279 no 2_565
C(16) H(15) 3.5817 no 2_565
C(16) H(25) 3.5909 no .
C(16) H(27) 3.0635 no .
C(16) H(29) 3.2895 no .
C(17) H(3) 3.5434 no 1_455
C(17) H(14) 3.3127 no 2_565
C(17) H(27) 2.8708 no .
C(17) H(28) 3.5706 no .
C(18) H(27) 2.8977 no .
C(19) H(26) 3.3108 no .
C(19) H(27) 3.2598 no .
C(20) H(26) 3.1733 no .
C(21) H(26) 2.9363 no .
C(22) H(26) 3.0102 no .
C(23) H(11) 3.3560 no .
C(25) H(6) 3.4319 no .
H(1) S(7) 2.6831 no 1_654
H(1) S(8) 3.4633 no 1_654
H(1) C(5) 3.3102 no 1_654
H(1) H(8) 3.3034 no 2_675
H(2) O(7) 3.4371 no 1_655
H(2) C(15) 3.2228 no 1_655
H(2) H(2) 3.0057 no 2_775
H(2) H(3) 3.4157 no 2_775
H(2) H(8) 3.3114 no 2_675
H(2) H(9) 2.4462 no 1_655
H(2) H(9) 3.4312 no 2_675
H(2) H(10) 3.3955 no 1_655
H(2) H(12) 3.2719 no 1_655
H(2) H(13) 3.2342 no 1_655
H(3) S(6) 3.2162 no 2_676
H(3) O(7) 3.3590 no 1_655
H(3) C(17) 3.5434 no 1_655
H(3) H(2) 3.4157 no 2_775
H(3) H(8) 3.4647 no 2_675
H(3) H(9) 3.4549 no 1_655
H(3) H(13) 2.7974 no 1_655
H(3) H(16) 3.1677 no 1_655
H(4) Ni(1) 2.9993 no 2_676
H(4) S(5) 2.9463 no 2_676
H(4) H(16) 3.4541 no 1_655
H(5) S(7) 3.5952 no 1_654
H(5) O(1) 3.2159 no 2_675
H(5) O(6) 3.2114 no 2_675
H(5) C(11) 3.1554 no 2_675
H(5) C(12) 3.1697 no 2_675
H(6) S(8) 3.1438 no 1_654
H(6) C(25) 3.4319 no .
H(6) H(25) 2.9758 no .
H(6) H(30) 2.5730 no .
H(6) H(31) 3.5622 no .
H(7) S(1) 3.5482 no 2_675
H(7) S(2) 3.2789 no 2_675
H(7) S(10) 3.4754 no 1_554
H(7) C(10) 3.3799 no 2_675
H(7) C(11) 3.5532 no 2_675
H(8) C(7) 2.8010 no 2_675
H(8) C(8) 2.7999 no 2_675
H(8) C(9) 2.9130 no 2_675
H(8) C(10) 3.0381 no 2_675
H(8) C(11) 3.0377 no 2_675
H(8) C(12) 2.9136 no 2_675
H(8) H(1) 3.3034 no 2_675
H(8) H(2) 3.3114 no 2_675
H(8) H(3) 3.4647 no 2_675
H(8) H(25) 3.2552 no .
H(9) C(8) 3.2001 no 1_455
H(9) C(8) 3.5313 no 2_675
H(9) H(2) 2.4462 no 1_455
H(9) H(2) 3.4312 no 2_675
H(9) H(3) 3.4549 no 1_455
H(9) H(25) 3.4912 no .
H(9) H(27) 3.5145 no .
H(10) S(2) 3.4335 no 2_675
H(10) S(9) 2.9578 no 1_554
H(10) S(10) 3.4228 no 1_554
H(10) C(4) 3.5215 no 1_554
H(10) C(6) 2.9316 no 1_554
H(10) H(2) 3.3955 no 1_455
H(11) S(2) 3.5733 no 2_675
H(11) S(9) 3.5845 no 1_554
H(11) C(23) 3.3560 no .
H(11) H(14) 2.8572 no 2_565
H(11) H(15) 2.9566 no 2_565
H(11) H(27) 3.2098 no .
H(11) H(28) 3.2145 no .
H(11) H(29) 2.6679 no .
H(12) S(8) 3.3408 no 1_554
H(12) S(9) 3.2464 no 1_554
H(12) C(5) 3.1952 no 1_554
H(12) C(8) 3.5858 no 1_455
H(12) H(2) 3.2719 no 1_455
H(12) H(14) 3.3214 no 2_565
H(12) H(15) 3.3536 no 2_565
H(13) C(8) 3.0514 no 1_455
H(13) C(9) 2.7797 no 1_455
H(13) C(10) 3.3375 no 1_455
H(13) H(2) 3.2342 no 1_455
H(13) H(3) 2.7974 no 1_455
H(13) H(27) 3.5210 no .
H(14) O(8) 2.7432 no 2_565
H(14) C(16) 3.3279 no 2_565
H(14) C(17) 3.3127 no 2_565
H(14) H(11) 2.8572 no 2_565
H(14) H(12) 3.3214 no 2_565
H(14) H(14) 2.5321 no 2_565
H(14) H(27) 3.4448 no .
H(14) H(28) 3.5204 no .
H(14) H(28) 3.1317 no 2_565
H(15) S(3) 3.1918 no 1_445
H(15) C(16) 3.5817 no 2_565
H(15) H(11) 2.9566 no 2_565
H(15) H(12) 3.3536 no 2_565
H(15) H(27) 3.5236 no .
H(16) S(3) 3.2913 no 1_445
H(16) S(5) 3.4489 no 2_576
H(16) C(9) 3.4914 no 1_455
H(16) H(3) 3.1677 no 1_455
H(16) H(4) 3.4541 no 1_455
H(16) H(27) 3.5111 no .
H(17) H(17) 3.1706 no 2_566
H(17) H(19) 3.1434 no 2_566
H(18) S(4) 2.9877 no 1_545
H(18) S(8) 2.9811 no 2_566
H(18) C(3) 3.5090 no 1_545
H(18) H(26) 3.3517 no .
H(18) H(27) 3.4073 no .
H(18) H(32) 3.4109 no .
H(19) S(4) 3.3648 no 1_545
H(19) S(9) 3.4085 no .
H(19) H(17) 3.1434 no 2_566
H(20) S(5) 3.4721 no 2_576
H(20) S(6) 2.9780 no 2_576
H(20) S(9) 3.5939 no .
H(20) H(26) 3.5279 no .
H(21) S(6) 3.4492 no 2_576
H(21) S(10) 3.2965 no .
H(21) H(26) 3.1587 no .
H(22) S(2) 3.1498 no 2_676
H(22) S(10) 3.0152 no .
H(22) C(1) 3.2859 no 2_676
H(23) S(3) 3.0068 no 1_545
H(23) S(5) 3.5141 no 2_676
H(23) C(1) 3.3715 no 2_676
H(23) C(3) 3.1313 no 2_676
H(23) H(26) 3.1725 no .
H(24) Ni(1) 3.5726 no 2_676
H(24) S(1) 3.1560 no 2_676
H(24) C(1) 3.2494 no 2_676
H(24) C(3) 3.5167 no 2_676
H(25) O(1) 2.9036 no .
H(25) O(5) 2.2009 no .
H(25) O(6) 2.2002 no .
H(25) O(7) 3.0894 no .
H(25) O(8) 3.2828 no .
H(25) C(11) 3.4189 no .
H(25) C(12) 3.1193 no .
H(25) C(13) 2.8854 no .
H(25) C(14) 2.9524 no .
H(25) C(15) 3.2738 no .
H(25) C(16) 3.5909 no .
H(25) H(6) 2.9758 no .
H(25) H(8) 3.2552 no .
H(25) H(9) 3.4912 no .
H(26) O(1) 2.3378 no .
H(26) O(2) 2.1168 no .
H(26) O(3) 2.8035 no .
H(26) O(6) 3.1410 no .
H(26) O(7) 3.5357 no .
H(26) C(11) 3.3090 no .
H(26) C(19) 3.3108 no .
H(26) C(20) 3.1733 no .
H(26) C(21) 2.9363 no .
H(26) C(22) 3.0102 no .
H(26) H(18) 3.3517 no .
H(26) H(20) 3.5279 no .
H(26) H(21) 3.1587 no .
H(26) H(23) 3.1725 no .
H(27) O(2) 3.1577 no .
H(27) O(3) 2.1699 no .
H(27) O(5) 2.8708 no .
H(27) O(7) 2.1849 no .
H(27) O(8) 2.1602 no .
H(27) C(15) 3.3581 no .
H(27) C(16) 3.0635 no .
H(27) C(17) 2.8708 no .
H(27) C(18) 2.8977 no .
H(27) C(19) 3.2598 no .
H(27) H(9) 3.5145 no .
H(27) H(11) 3.2098 no .
H(27) H(13) 3.5210 no .
H(27) H(14) 3.4448 no .
H(27) H(15) 3.5236 no .
H(27) H(16) 3.5111 no .
H(27) H(18) 3.4073 no .
H(28) S(8) 3.0378 no 2_566
H(28) O(3) 3.2661 no .
H(28) O(7) 3.4716 no .
H(28) O(8) 2.5416 no .
H(28) C(17) 3.5706 no .
H(28) H(11) 3.2145 no .
H(28) H(14) 3.5204 no .
H(28) H(14) 3.1317 no 2_565
H(29) S(3) 3.2248 no 2_675
H(29) O(5) 3.1476 no .
H(29) O(7) 3.5796 no .
H(29) O(8) 2.8405 no .
H(29) C(16) 3.2895 no .
H(29) H(11) 2.6679 no .
H(30) S(8) 3.0873 no 1_654
H(30) O(5) 3.3847 no .
H(30) O(6) 2.9693 no .
H(30) C(12) 3.2466 no .
H(30) C(13) 3.1644 no .
H(30) H(6) 2.5730 no .
H(31) S(3) 3.1659 no 1_545
H(31) O(1) 3.1520 no .
H(31) O(6) 3.1487 no .
H(31) C(7) 3.5722 no .
H(31) C(11) 2.9396 no .
H(31) C(12) 2.9256 no .
H(31) H(6) 3.5622 no .
H(32) S(3) 3.3475 no 1_545
H(32) S(8) 3.4492 no 2_566
H(32) O(2) 3.4717 no .
H(32) O(3) 3.5599 no .
H(32) C(2) 3.2842 no 1_545
H(32) H(18) 3.4109 no .

loop_
_geom_hbond_atom_site_label_D
_geom_hbond_atom_site_label_H
_geom_hbond_atom_site_label_A
_geom_hbond_distance_DA
_geom_hbond_distance_DH
_geom_hbond_distance_HA
_geom_hbond_angle_DHA
_geom_hbond_publ_flag
N(1) H(25) O(5) 2.925(3) 0.950 2.201 132.2 no
N(1) H(25) O(6) 3.038(3) 0.950 2.200 146.5 no
N(1) H(26) O(1) 3.021(3) 0.950 2.338 128.4 no
N(1) H(26) O(2) 2.989(3) 0.950 2.117 152.0 no
N(1) H(27) O(3) 2.867(3) 0.950 2.170 129.2 no
N(1) H(27) O(7) 3.015(5) 0.950 2.185 145.4 no
N(1) H(27) O(8) 3.031(5) 0.950 2.160 151.9 no

loop_
_geom_torsion_atom_site_label_1
_geom_torsion_atom_site_label_2
_geom_torsion_atom_site_label_3
_geom_torsion_atom_site_label_4
_geom_torsion
_geom_torsion_publ_flag
_geom_torsion_site_symmetry_1
_geom_torsion_site_symmetry_3
_geom_torsion_site_symmetry_4
S(1) Ni(1) S(5) C(3) 0.19(4) no . . .
S(5) Ni(1) S(1) C(1) -0.72(4) no . . .
S(1) Ni(1) S(10) C(6) -167.71(4) no . . .
S(10) Ni(1) S(1) C(1) -174.89(4) no . . .
S(5) Ni(1) S(6) C(4) -177.36(4) no . . .
S(6) Ni(1) S(5) C(3) -171.64(4) no . . .
S(6) Ni(1) S(10) C(6) 4.22(4) no . . .
S(10) Ni(1) S(6) C(4) -3.37(4) no . . .
Ni(1) S(1) C(1) S(2) -177.76(15) no . . .
Ni(1) S(1) C(1) C(3) 1.3(2) no . . .
C(1) S(2) C(2) S(3) 178.32(18) no . . .
C(1) S(2) C(2) S(4) 0.39(18) no . . .
C(2) S(2) C(1) S(1) 179.42(18) no . . .
C(2) S(2) C(1) C(3) 0.3(2) no . . .
C(2) S(4) C(3) S(5) -177.63(17) no . . .
C(2) S(4) C(3) C(1) 1.0(2) no . . .
C(3) S(4) C(2) S(2) -0.76(18) no . . .
C(3) S(4) C(2) S(3) -178.68(18) no . . .
Ni(1) S(5) C(3) S(4) 179.13(14) no . . .
Ni(1) S(5) C(3) C(1) 0.6(2) no . . .
Ni(1) S(6) C(4) S(7) -178.17(14) no . . .
Ni(1) S(6) C(4) C(6) 1.5(2) no . . .
C(4) S(7) C(5) S(8) 175.60(18) no . . .
C(4) S(7) C(5) S(9) -5.21(18) no . . .
C(5) S(7) C(4) S(6) -176.80(17) no . . .
C(5) S(7) C(4) C(6) 3.5(2) no . . .
C(5) S(9) C(6) S(10) 174.74(18) no . . .
C(5) S(9) C(6) C(4) -2.8(2) no . . .
C(6) S(9) C(5) S(7) 4.99(18) no . . .
C(6) S(9) C(5) S(8) -175.83(19) no . . .
Ni(1) S(10) C(6) S(9) 178.06(15) no . . .
Ni(1) S(10) C(6) C(4) -4.6(2) no . . .
C(11) O(1) C(22) C(21) 175.37(19) no . . .
C(22) O(1) C(11) C(10) 2.9(4) no . . .
C(22) O(1) C(11) C(12) -176.7(2) no . . .
C(20) O(2) C(21) C(22) 171.2(2) no . . .
C(21) O(2) C(20) C(19) 171.5(2) no . . .
C(18) O(3) C(19) C(20) -118.9(5) no . . .
C(19) O(3) C(18) C(17) -178.4(4) no . . .
C(14) O(5) C(15) C(16) 176.5(3) no . . .
C(15) O(5) C(14) C(13) 176.2(3) no . . .
C(12) O(6) C(13) C(14) -172.72(18) no . . .
C(13) O(6) C(12) C(7) 3.7(4) no . . .
C(13) O(6) C(12) C(11) -177.13(18) no . . .
O(8) O(7) C(16) O(8) 0.0(2) no . . .
O(8) O(7) C(16) C(15) -145.5(3) no . . .
C(16) O(7) O(8) C(16) 0.00(15) no . . .
C(16) O(7) O(8) C(17) -123.9(3) no . . .
O(8) O(7) C(17) O(8) 0.0(3) no . . .
O(8) O(7) C(17) C(18) 103.6(4) no . . .
C(17) O(7) O(8) C(16) 123.9(3) no . . .
C(17) O(7) O(8) C(17) 0.00(15) no . . .
C(16) O(7) C(17) O(8) 54.0(3) no . . .
C(16) O(7) C(17) C(18) 157.6(3) no . . .
C(17) O(7) C(16) O(8) -51.8(3) no . . .
C(17) O(7) C(16) C(15) 162.7(3) no . . .
O(7) O(8) C(16) O(7) 0.00(19) no . . .
O(7) O(8) C(16) C(15) 46.0(4) no . . .
O(7) O(8) C(17) O(7) 0.0(2) no . . .
O(7) O(8) C(17) C(18) -101.3(4) no . . .
C(16) O(8) C(17) O(7) -52.7(3) no . . .
C(16) O(8) C(17) C(18) -154.1(3) no . . .
C(17) O(8) C(16) O(7) 52.7(3) no . . .
C(17) O(8) C(16) C(15) 98.7(4) no . . .
S(1) C(1) C(3) S(4) 179.99(15) no . . .
S(1) C(1) C(3) S(5) -1.4(4) no . . .
S(2) C(1) C(3) S(4) -0.9(3) no . . .
S(2) C(1) C(3) S(5) 177.76(15) no . . .
S(6) C(4) C(6) S(9) 179.81(15) no . . .
S(6) C(4) C(6) S(10) 2.2(4) no . . .
S(7) C(4) C(6) S(9) -0.5(3) no . . .
S(7) C(4) C(6) S(10) -178.08(15) no . . .
C(8) C(7) C(12) O(6) 177.9(3) no . . .
C(8) C(7) C(12) C(11) -1.2(4) no . . .
C(12) C(7) C(8) C(9) 0.7(5) no . . .
C(7) C(8) C(9) C(10) 0.2(5) no . . .
C(8) C(9) C(10) C(11) -0.5(5) no . . .
C(9) C(10) C(11) O(1) -179.6(3) no . . .
C(9) C(10) C(11) C(12) -0.0(4) no . . .
O(1) C(11) C(12) O(6) 1.3(3) no . . .
O(1) C(11) C(12) C(7) -179.50(19) no . . .
C(10) C(11) C(12) O(6) -178.3(2) no . . .
C(10) C(11) C(12) C(7) 0.9(4) no . . .
O(6) C(13) C(14) O(5) -63.3(3) no . . .
O(5) C(15) C(16) O(7) 78.9(3) no . . .
O(5) C(15) C(16) O(8) 47.8(5) no . . .
O(7) C(17) C(18) O(3) -30.7(7) no . . .
O(8) C(17) C(18) O(3) 24.5(7) no . . .
O(3) C(19) C(20) O(2) -59.1(3) no . . .
O(2) C(21) C(22) O(1) 62.9(3) no . . .
C(24) C(23) C(25) C(24) -56.4(3) no . 2_665 2_665
C(25) C(23) C(24) N(1) 178.71(16) no 2_665 . .
C(25) C(23) C(24) C(25) 56.9(3) no 2_665 . .
N(1) C(24) C(25) C(23) -178.55(18) no . . 2_665
C(23) C(24) C(25) C(23) -56.7(3) no . . 2_665
